data_2106960
loop_
_publ_author_name
'Gatehouse, B.M.'
'Grey, I.E.'
'Rossell, H.J.'
'Hill, R.J.'

_publ_section_title
;
 Zirconolite, Ca Zrx Ti3-x O7; structure refinements for near-end-member
 compositions with x=0.85 and 1.30
;
_journal_name_full 'Acta Crystallographica B (24,1968-38,1982)'
_journal_page_first 306
_journal_page_last 312
_journal_volume 37
_journal_year 1981
_chemical_formula_sum 'Ca0.986 O7 Ti1.693 Zr1.271'
_chemical_name_systematic 'Ca0.986 Zr1.271 Ti1.693 O7'
_space_group_IT_number 15
_symmetry_space_group_name_Hall '-C 2yc'
_symmetry_space_group_name_H-M 'C 1 2/c 1'
_cell_angle_alpha 90
_cell_angle_beta 100.39
_cell_angle_gamma 90
_cell_formula_units_Z 8
_cell_length_a 12.445
_cell_length_b 7.288
_cell_length_c 11.487
_cell_volume 1024.778
_citation_journal_id_ASTM ACBCAR
_cod_data_source_file Gatehouse_ACBCAR_1981_1247.cif
_cod_data_source_block Ca0.986O7Ti1.693Zr1.271
_cod_database_code 2106960

loop_
_symmetry_equiv_pos_as_xyz
x,y,z
-x,y,-z+1/2
-x,-y,-z
x,-y,z-1/2
x+1/2,y+1/2,z
-x+1/2,y+1/2,-z+1/2
-x+1/2,-y+1/2,-z
x+1/2,-y+1/2,z-1/2

loop_
_atom_site_label
_atom_site_type_symbol
_atom_site_fract_x
_atom_site_fract_y
_atom_site_fract_z
_atom_site_occupancy
_atom_site_U_iso_or_equiv
Ti4 Ti+4 0 0.12607 0.25 0.99 0.0
O2 O-2 0.4694 0.1382 0.098 1 0.0
Ca1 Ca+2 0.37301 0.12649 0.49549 0.986 0.0
Zr5 Zr+4 0 0.12607 0.25 0.01 0.0
O1 O-2 0.3083 0.1266 0.2808 1 0.0
Ti2 Ti+4 0.24932 0.12667 0.74574 0.812 0.0
Ti3 Ti+4 0.47602 0.05878 0.25163 0.419 0.0
Zr2 Zr+4 0.12315 0.12139 -0.0249 0.983 0.0
Zr3 Zr+4 0.24932 0.12667 0.74574 0.188 0.0
O7 O-2 0.1134 0.0518 0.7924 1 0.0
O5 O-2 0.7111 0.1732 0.5829 1 0.0
Zr4 Zr+4 0.47602 0.05878 0.25163 0.081 0.0
O6 O-2 -0.0027 0.1183 0.4176 1 0.0
O3 O-2 0.207 0.0846 0.5717 1 0.0
Ti1 Ti+4 0.12315 0.12139 -0.0249 0.017 0.0
Zr1 Zr+4 0.37301 0.12649 0.49549 0.014 0.0
O4 O-2 0.3986 0.1637 0.718 1 0.0
